data_7700412
loop_
_publ_author_name
'Ali, Hasrat'
'Gu\'erin, Brigitte'
'van Lier, Johan E.'

_publ_section_title
;
 gem-Dibromovinyl boron dipyrrins: synthesis, spectral properties and
 crystal structures.
;
_journal_issue 30
_journal_name_full 'Dalton transactions (Cambridge, England : 2003)'
_journal_page_first 11492
_journal_page_last 11507
_journal_paper_doi 10.1039/c9dt02309g
_journal_volume 48
_journal_year 2019
_chemical_formula_moiety 'C22 H19 B Br2 F2 N2 O'
_chemical_formula_sum 'C22 H19 B Br2 F2 N2 O'
_chemical_formula_weight 536.02
_space_group_IT_number 2
_space_group_name_Hall '-P 1'
_space_group_name_H-M_alt 'P -1'
_symmetry_cell_setting triclinic
_symmetry_Int_Tables_number 2
_symmetry_space_group_name_Hall '-P 1'
_symmetry_space_group_name_H-M 'P -1'
_atom_sites_solution_hydrogens geom
_atom_sites_solution_primary 'direct - structure invariant direct methods'
_atom_sites_solution_secondary 'direct - structure invariant direct methods'
_audit_block_doi 10.5517/ccdc.csd.cc22jlz6
_audit_conform_dict_location ftp://ftp.iucr.org/pub/cif_core.dic
_audit_conform_dict_name cif_core.dic
_audit_conform_dict_version 2.4.3
_audit_creation_date 2018-08-24T09:44:40-00:00
_audit_creation_method 'WinGX routine CIF_UPDATE'
_audit_update_record
;
2019-06-12 deposited with the CCDC.    2019-07-02 downloaded from the CCDC.
;
_cell_angle_alpha 98.448(2)
_cell_angle_beta 92.6100(10)
_cell_angle_gamma 99.5040(10)
_cell_formula_units_Z 2
_cell_length_a 6.6203(3)
_cell_length_b 9.5217(5)
_cell_length_c 16.6484(8)
_cell_measurement_reflns_used 9924
_cell_measurement_temperature 173(2)
_cell_measurement_theta_max 70.65
_cell_measurement_theta_min 4.77
_cell_measurement_wavelength 1.54184
_cell_volume 1021.20(9)
_computing_cell_refinement 'SAINT V8.34A integration software'
_computing_data_collection 'Bruker APEX2 software'
_computing_data_reduction 'SORTAV (Blessing, 1995)'
_computing_molecular_graphics 'Ortep for Windows (Farrugia, 2012)'
_computing_publication_material 'WinGX publication routines (Farrugia, 2012)'
_computing_structure_refinement 'SHELXL-2016/6 (Sheldrick, 2016)'
_computing_structure_solution 'SHELXS-2013/1 (Sheldrick, 2008)'
_diffrn_ambient_temperature 173(2)
_diffrn_detector 'APEX-II CCD'
_diffrn_measured_fraction_theta_full 0.977
_diffrn_measured_fraction_theta_max 0.96
_diffrn_measurement_device '\k-geometry diffractometer'
_diffrn_measurement_device_type 'Bruker APEX-II'
_diffrn_measurement_method '\f or \w oscillation scans'
_diffrn_orient_matrix_UB_11 0.147576
_diffrn_orient_matrix_UB_12 -0.064649
_diffrn_orient_matrix_UB_13 -0.048505
_diffrn_orient_matrix_UB_21 0.05915
_diffrn_orient_matrix_UB_22 -0.073864
_diffrn_orient_matrix_UB_23 0.035129
_diffrn_orient_matrix_UB_31 -0.0927
_diffrn_orient_matrix_UB_32 -0.044602
_diffrn_orient_matrix_UB_33 -0.010937
_diffrn_radiation_monochromator graphite
_diffrn_radiation_probe x-ray
_diffrn_radiation_type CuK\a
_diffrn_radiation_wavelength 1.54178
_diffrn_reflns_av_unetI/netI 0.0787
_diffrn_reflns_Laue_measured_fraction_full 0.977
_diffrn_reflns_Laue_measured_fraction_max 0.96
_diffrn_reflns_limit_h_max 7
_diffrn_reflns_limit_h_min -8
_diffrn_reflns_limit_k_max 11
_diffrn_reflns_limit_k_min -11
_diffrn_reflns_limit_l_max 20
_diffrn_reflns_limit_l_min -20
_diffrn_reflns_number 13058
_diffrn_reflns_point_group_measured_fraction_full 0.977
_diffrn_reflns_point_group_measured_fraction_max 0.96
_diffrn_reflns_theta_full 70
_diffrn_reflns_theta_max 71.171
_diffrn_reflns_theta_min 2.69
_diffrn_source 'sealed x-ray tube'
_diffrn_standards_number 0
_exptl_absorpt_coefficient_mu 5.342
_exptl_absorpt_correction_T_max 0.753
_exptl_absorpt_correction_T_min 0.426
_exptl_absorpt_correction_type multi-scan
_exptl_absorpt_process_details
;
SADABS-2014/5 - Bruker AXS area detector scaling and absorption correction
;
_exptl_crystal_colour pink
_exptl_crystal_density_diffrn 1.743
_exptl_crystal_density_method 'not measured'
_exptl_crystal_description Needle
_exptl_crystal_F_000 532
_exptl_crystal_size_max 0.49
_exptl_crystal_size_mid 0.09
_exptl_crystal_size_min 0.06
_refine_diff_density_max 1.085
_refine_diff_density_min -1.145
_refine_diff_density_rms 0.188
_refine_ls_extinction_method none
_refine_ls_goodness_of_fit_ref 1.086
_refine_ls_hydrogen_treatment constr
_refine_ls_matrix_type full
_refine_ls_number_constraints 0
_refine_ls_number_parameters 276
_refine_ls_number_reflns 13058
_refine_ls_number_restraints 0
_refine_ls_restrained_S_all 1.086
_refine_ls_R_factor_all 0.0842
_refine_ls_R_factor_gt 0.0766
_refine_ls_shift/su_max 0
_refine_ls_shift/su_mean 0
_refine_ls_structure_factor_coef Fsqd
_refine_ls_weighting_details 'w=1/[\s^2^(Fo^2^)+(0.1580P)^2^+4.7141P] where P=(Fo^2^+2Fc^2^)/3'
_refine_ls_weighting_scheme calc
_refine_ls_wR_factor_gt 0.245
_refine_ls_wR_factor_ref 0.261
_reflns_Friedel_coverage 0
_reflns_number_gt 11386
_reflns_number_total 13058
_reflns_threshold_expression 'I > 2\s(I)'
_cod_data_source_file c9dt02309g2.cif
_cod_data_source_block shelx_CCDC3
_cod_depositor_comments 'Adding full bibliography for 7700406--7700415.cif.'
_cod_database_code 7700412
_shelx_estimated_absorpt_t_min 0.179
_shelx_estimated_absorpt_t_max 0.74

loop_
_symmetry_equiv_pos_as_xyz
'x, y, z'
'-x, -y, -z'

loop_
_atom_site_label
_atom_site_type_symbol
_atom_site_fract_x
_atom_site_fract_y
_atom_site_fract_z
_atom_site_U_iso_or_equiv
_atom_site_adp_type
_atom_site_occupancy
_atom_site_site_symmetry_order
_atom_site_calc_flag
_atom_site_refinement_flags_posn
_atom_site_refinement_flags_adp
C1 C 0.0116(13) 0.5424(9) 0.8105(5) 0.0253(17) Uani 1 1 d . .
C2 C 0.1301(12) 0.5766(9) 0.7440(5) 0.0230(16) Uani 1 1 d . .
C3 C 0.0584(12) 0.6904(8) 0.7141(5) 0.0246(16) Uani 1 1 d . .
C4 C -0.1058(12) 0.7245(8) 0.7622(5) 0.0222(16) Uani 1 1 d . .
C5 C -0.2303(12) 0.8276(9) 0.7620(4) 0.0225(16) Uani 1 1 d . .
C6 C -0.3777(12) 0.8469(9) 0.8191(5) 0.0247(17) Uani 1 1 d . .
C7 C -0.5196(13) 0.9416(9) 0.8296(5) 0.0253(17) Uani 1 1 d . .
C8 C -0.6316(12) 0.9063(9) 0.8966(5) 0.0256(17) Uani 1 1 d . .
C9 C -0.5510(13) 0.7932(9) 0.9261(5) 0.0275(17) Uani 1 1 d . .
C10 C 0.0309(14) 0.4284(10) 0.8606(5) 0.0319(19) Uani 1 1 d . .
H10A H 0.024683 0.466975 0.918151 0.048 Uiso 1 1 calc R U
H10B H 0.162457 0.3958 0.85256 0.048 Uiso 1 1 calc R U
H10C H -0.081711 0.346891 0.844189 0.048 Uiso 1 1 calc R U
C11 C 0.3036(13) 0.5073(9) 0.7219(5) 0.0277(18) Uani 1 1 d . .
H11 H 0.39369 0.497867 0.76606 0.033 Uiso 1 1 calc R U
C12 C 0.3535(12) 0.4557(9) 0.6492(5) 0.0258(17) Uani 1 1 d . .
C13 C 0.1524(13) 0.7692(9) 0.6494(5) 0.0265(17) Uani 1 1 d . .
H13A H 0.073497 0.732567 0.597166 0.04 Uiso 1 1 calc R U
H13B H 0.294488 0.753944 0.644875 0.04 Uiso 1 1 calc R U
H13C H 0.150476 0.87245 0.664017 0.04 Uiso 1 1 calc R U
C14 C -0.2089(12) 0.9181(8) 0.6962(5) 0.0228(16) Uani 1 1 d . .
C15 C -0.2916(13) 0.8609(9) 0.6171(5) 0.0267(17) Uani 1 1 d . .
H15 H -0.362506 0.76416 0.60536 0.032 Uiso 1 1 calc R U
C16 C -0.2698(13) 0.9456(10) 0.5558(5) 0.0305(18) Uani 1 1 d . .
H16 H -0.330927 0.908291 0.502597 0.037 Uiso 1 1 calc R U
C17 C -0.1581(15) 1.0857(11) 0.5724(6) 0.037(2) Uani 1 1 d . .
H17 H -0.140526 1.142917 0.530275 0.044 Uiso 1 1 calc R U
C18 C -0.0728(14) 1.1410(9) 0.6506(5) 0.0314(19) Uani 1 1 d . .
H18 H 0.005347 1.235692 0.661524 0.038 Uiso 1 1 calc R U
C19 C -0.1008(13) 1.0590(9) 0.7129(5) 0.0292(18) Uani 1 1 d . .
H19 H -0.046509 1.09882 0.766773 0.035 Uiso 1 1 calc R U
C20 C -0.5467(14) 1.0599(10) 0.7827(5) 0.0308(18) Uani 1 1 d . .
H20A H -0.680064 1.088676 0.792413 0.046 Uiso 1 1 calc R U
H20B H -0.541098 1.026015 0.72443 0.046 Uiso 1 1 calc R U
H20C H -0.436902 1.142765 0.800276 0.046 Uiso 1 1 calc R U
C21 C -0.8049(13) 0.9662(10) 0.9299(5) 0.0305(19) Uani 1 1 d . .
H21 H -0.857172 0.932609 0.97717 0.037 Uiso 1 1 calc R U
C22 C -0.6113(15) 0.7218(11) 0.9970(5) 0.035(2) Uani 1 1 d . .
H22A H -0.643477 0.617164 0.979753 0.053 Uiso 1 1 calc R U
H22B H -0.732414 0.756224 1.018749 0.053 Uiso 1 1 calc R U
H22C H -0.497727 0.744775 1.039263 0.053 Uiso 1 1 calc R U
B1 B -0.2772(15) 0.6346(10) 0.8901(6) 0.0272(19) Uani 1 1 d . .
N1 N -0.4015(10) 0.7569(7) 0.8797(4) 0.0242(14) Uani 1 1 d . .
N2 N -0.1259(11) 0.6314(7) 0.8218(4) 0.0249(15) Uani 1 1 d . .
O1 O -0.8884(10) 1.0556(8) 0.9025(4) 0.0402(15) Uani 1 1 d . .
F1 F -0.4101(8) 0.5024(5) 0.8815(3) 0.0332(11) Uani 1 1 d . .
F2 F -0.1698(8) 0.6620(6) 0.9653(3) 0.0353(12) Uani 1 1 d . .
Br1 Br 0.20327(15) 0.44788(10) 0.54994(5) 0.0353(3) Uani 1 1 d . .
Br2 Br 0.58860(16) 0.36541(12) 0.63783(6) 0.0439(4) Uani 1 1 d . .

loop_
_atom_site_aniso_label
_atom_site_aniso_U_11
_atom_site_aniso_U_22
_atom_site_aniso_U_33
_atom_site_aniso_U_23
_atom_site_aniso_U_13
_atom_site_aniso_U_12
C1 0.027(4) 0.025(4) 0.024(4) 0.006(3) -0.002(3) 0.006(3)
C2 0.017(4) 0.027(4) 0.026(4) 0.001(3) 0.001(3) 0.008(3)
C3 0.023(4) 0.018(4) 0.033(4) 0.004(3) 0.003(3) 0.001(3)
C4 0.025(4) 0.019(4) 0.024(4) 0.006(3) 0.005(3) 0.003(3)
C5 0.020(4) 0.024(4) 0.023(4) 0.004(3) 0.002(3) 0.005(3)
C6 0.024(4) 0.027(4) 0.023(4) 0.005(3) 0.003(3) 0.001(3)
C7 0.026(4) 0.027(4) 0.022(4) 0.001(3) 0.002(3) 0.004(3)
C8 0.020(4) 0.027(4) 0.028(4) 0.001(3) 0.007(3) 0.003(3)
C9 0.022(4) 0.031(4) 0.031(4) 0.006(3) 0.006(3) 0.005(3)
C10 0.036(5) 0.035(5) 0.030(4) 0.012(4) 0.002(3) 0.015(4)
C11 0.027(4) 0.026(4) 0.031(4) 0.006(3) -0.005(3) 0.007(3)
C12 0.020(4) 0.028(4) 0.033(4) 0.006(3) 0.002(3) 0.011(3)
C13 0.027(4) 0.023(4) 0.033(4) 0.007(3) 0.008(3) 0.011(3)
C14 0.021(4) 0.022(4) 0.027(4) 0.006(3) 0.008(3) 0.006(3)
C15 0.025(4) 0.027(4) 0.029(4) 0.003(3) 0.010(3) 0.006(3)
C16 0.025(4) 0.035(5) 0.037(4) 0.013(4) 0.004(3) 0.017(4)
C17 0.036(5) 0.048(6) 0.038(5) 0.022(4) 0.011(4) 0.023(4)
C18 0.031(4) 0.022(4) 0.047(5) 0.017(4) 0.013(4) 0.008(3)
C19 0.030(4) 0.026(4) 0.033(4) 0.009(3) 0.010(3) 0.004(3)
C20 0.031(5) 0.028(5) 0.034(4) 0.006(3) 0.004(3) 0.006(3)
C21 0.028(5) 0.037(5) 0.027(4) 0.002(4) 0.006(3) 0.006(4)
C22 0.032(5) 0.041(5) 0.035(5) 0.009(4) 0.012(4) 0.005(4)
B1 0.029(5) 0.026(5) 0.028(5) 0.012(4) 0.001(4) 0.003(4)
N1 0.025(3) 0.026(3) 0.025(3) 0.009(3) 0.006(3) 0.008(3)
N2 0.029(4) 0.024(4) 0.025(3) 0.010(3) 0.000(3) 0.006(3)
O1 0.036(4) 0.049(4) 0.042(4) 0.009(3) 0.011(3) 0.023(3)
F1 0.034(3) 0.029(3) 0.039(3) 0.016(2) 0.004(2) 0.002(2)
F2 0.035(3) 0.048(3) 0.025(2) 0.008(2) 0.000(2) 0.013(2)
Br1 0.0412(6) 0.0373(6) 0.0298(5) 0.0033(4) -0.0011(4) 0.0167(4)
Br2 0.0367(6) 0.0547(7) 0.0477(6) 0.0072(5) 0.0071(4) 0.0291(5)

loop_
_atom_type_symbol
_atom_type_description
_atom_type_scat_dispersion_real
_atom_type_scat_dispersion_imag
_atom_type_scat_source
C C 0.0181 0.0091 'International Tables Vol C Tables 4.2.6.8 and 6.1.1.4'
H H 0 0 'International Tables Vol C Tables 4.2.6.8 and 6.1.1.4'
B B 0.009 0.0039 'International Tables Vol C Tables 4.2.6.8 and 6.1.1.4'
N N 0.0311 0.018 'International Tables Vol C Tables 4.2.6.8 and 6.1.1.4'
O O 0.0492 0.0322 'International Tables Vol C Tables 4.2.6.8 and 6.1.1.4'
F F 0.0727 0.0534 'International Tables Vol C Tables 4.2.6.8 and 6.1.1.4'
Br Br -0.6763 1.2805 'International Tables Vol C Tables 4.2.6.8 and 6.1.1.4'

loop_
_geom_angle_atom_site_label_1
_geom_angle_atom_site_label_2
_geom_angle_atom_site_label_3
_geom_angle
N2 C1 C2 109.2(7)
N2 C1 C10 123.6(8)
C2 C1 C10 127.3(8)
C3 C2 C1 107.8(7)
C3 C2 C11 130.0(8)
C1 C2 C11 122.0(7)
C2 C3 C4 106.8(7)
C2 C3 C13 125.5(7)
C4 C3 C13 127.5(7)
C5 C4 N2 119.5(7)
C5 C4 C3 132.9(7)
N2 C4 C3 107.5(7)
C4 C5 C6 123.2(8)
C4 C5 C14 117.3(7)
C6 C5 C14 119.5(7)
C7 C6 C5 132.6(8)
C7 C6 N1 108.4(7)
C5 C6 N1 119.0(8)
C6 C7 C8 106.3(7)
C6 C7 C20 128.1(8)
C8 C7 C20 125.5(8)
C9 C8 C7 107.5(7)
C9 C8 C21 123.7(7)
C7 C8 C21 128.8(8)
N1 C9 C8 109.2(7)
N1 C9 C22 122.4(8)
C8 C9 C22 128.4(8)
C12 C11 C2 129.1(8)
C11 C12 Br1 126.5(6)
C11 C12 Br2 120.3(6)
Br1 C12 Br2 113.1(4)
C19 C14 C15 119.9(8)
C19 C14 C5 119.9(7)
C15 C14 C5 120.2(7)
C16 C15 C14 119.9(8)
C15 C16 C17 120.0(8)
C18 C17 C16 119.9(8)
C17 C18 C19 120.5(8)
C18 C19 C14 119.8(8)
O1 C21 C8 125.7(8)
F2 B1 F1 109.9(7)
F2 B1 N2 110.0(7)
F1 B1 N2 109.6(7)
F2 B1 N1 110.5(7)
F1 B1 N1 109.9(7)
N2 B1 N1 106.9(6)
C9 N1 C6 108.6(7)
C9 N1 B1 125.7(7)
C6 N1 B1 125.7(7)
C1 N2 C4 108.8(7)
C1 N2 B1 125.5(7)
C4 N2 B1 125.7(7)

loop_
_geom_bond_atom_site_label_1
_geom_bond_atom_site_label_2
_geom_bond_distance
C1 N2 1.344(11)
C1 C2 1.431(11)
C1 C10 1.480(11)
C2 C3 1.398(12)
C2 C11 1.452(12)
C3 C4 1.431(11)
C3 C13 1.501(11)
C4 C5 1.382(12)
C4 N2 1.421(10)
C5 C6 1.408(11)
C5 C14 1.488(11)
C6 C7 1.405(13)
C6 N1 1.415(10)
C7 C8 1.418(11)
C7 C20 1.491(12)
C8 C9 1.417(12)
C8 C21 1.460(12)
C9 N1 1.342(11)
C9 C22 1.484(12)
C11 C12 1.316(12)
C12 Br1 1.874(8)
C12 Br2 1.902(8)
C14 C19 1.395(11)
C14 C15 1.397(11)
C15 C16 1.390(12)
C16 C17 1.396(14)
C17 C18 1.386(13)
C18 C19 1.389(12)
C21 O1 1.219(12)
B1 F2 1.380(10)
B1 F1 1.396(10)
B1 N2 1.549(12)
B1 N1 1.558(12)

loop_
_geom_hbond_atom_site_label_D
_geom_hbond_atom_site_label_H
_geom_hbond_atom_site_label_A
_geom_hbond_distance_DH
_geom_hbond_distance_HA
_geom_hbond_distance_DA
_geom_hbond_angle_DHA
_geom_hbond_site_symmetry_A
C10 H10A F2 0.98 2.48 3.130(11) 123.2 .
C10 H10A F2 0.98 2.67 3.277(9) 120.6 2_567
C11 H11 F1 0.95 2.26 3.203(9) 171.7 1_655
C22 H22A F1 0.98 2.55 3.132(11) 117.7 .
C10 H10A F2 0.98 2.48 3.130(11) 123.2 .
C10 H10A F2 0.98 2.67 3.277(9) 120.6 2_567
C11 H11 F1 0.95 2.26 3.203(9) 171.7 1_655
C22 H22A F1 0.98 2.55 3.132(11) 117.7 .
C22 H22C F2 0.98 2.72 3.122(11) 105.4 .

loop_
_geom_torsion_atom_site_label_1
_geom_torsion_atom_site_label_2
_geom_torsion_atom_site_label_3
_geom_torsion_atom_site_label_4
_geom_torsion
N2 C1 C2 C3 -0.5(9)
C10 C1 C2 C3 179.4(8)
N2 C1 C2 C11 174.3(7)
C10 C1 C2 C11 -5.7(13)
C1 C2 C3 C4 -0.5(8)
C11 C2 C3 C4 -174.8(8)
C1 C2 C3 C13 174.0(7)
C11 C2 C3 C13 -0.4(13)
C2 C3 C4 C5 178.5(8)
C13 C3 C4 C5 4.1(14)
C2 C3 C4 N2 1.3(8)
C13 C3 C4 N2 -173.0(7)
N2 C4 C5 C6 0.5(12)
C3 C4 C5 C6 -176.3(8)
N2 C4 C5 C14 -177.5(7)
C3 C4 C5 C14 5.6(13)
C4 C5 C6 C7 -179.1(8)
C14 C5 C6 C7 -1.1(13)
C4 C5 C6 N1 -0.1(11)
C14 C5 C6 N1 177.9(7)
C5 C6 C7 C8 178.2(8)
N1 C6 C7 C8 -0.9(9)
C5 C6 C7 C20 -3.7(15)
N1 C6 C7 C20 177.3(7)
C6 C7 C8 C9 1.4(9)
C20 C7 C8 C9 -176.8(7)
C6 C7 C8 C21 -176.1(8)
C20 C7 C8 C21 5.6(13)
C7 C8 C9 N1 -1.4(9)
C21 C8 C9 N1 176.3(7)
C7 C8 C9 C22 177.8(8)
C21 C8 C9 C22 -4.5(14)
C3 C2 C11 C12 -50.2(14)
C1 C2 C11 C12 136.2(9)
C2 C11 C12 Br1 -3.4(14)
C2 C11 C12 Br2 -178.5(7)
C4 C5 C14 C19 -102.6(9)
C6 C5 C14 C19 79.3(10)
C4 C5 C14 C15 75.5(10)
C6 C5 C14 C15 -102.6(9)
C19 C14 C15 C16 -1.4(12)
C5 C14 C15 C16 -179.5(8)
C14 C15 C16 C17 2.7(13)
C15 C16 C17 C18 -1.4(13)
C16 C17 C18 C19 -1.2(14)
C17 C18 C19 C14 2.4(13)
C15 C14 C19 C18 -1.1(13)
C5 C14 C19 C18 177.0(8)
C9 C8 C21 O1 -174.2(8)
C7 C8 C21 O1 3.0(14)
C8 C9 N1 C6 0.9(9)
C22 C9 N1 C6 -178.4(8)
C8 C9 N1 B1 -178.2(7)
C22 C9 N1 B1 2.5(13)
C7 C6 N1 C9 0.0(9)
C5 C6 N1 C9 -179.2(7)
C7 C6 N1 B1 179.1(7)
C5 C6 N1 B1 -0.1(11)
F2 B1 N1 C9 -61.5(11)
F1 B1 N1 C9 60.0(10)
N2 B1 N1 C9 178.9(7)
F2 B1 N1 C6 119.6(8)
F1 B1 N1 C6 -119.0(8)
N2 B1 N1 C6 -0.1(11)
C2 C1 N2 C4 1.4(9)
C10 C1 N2 C4 -178.5(7)
C2 C1 N2 B1 -177.2(7)
C10 C1 N2 B1 2.9(13)
C5 C4 N2 C1 -179.3(7)
C3 C4 N2 C1 -1.7(9)
C5 C4 N2 B1 -0.7(12)
C3 C4 N2 B1 176.8(7)
F2 B1 N2 C1 58.8(11)
F1 B1 N2 C1 -62.2(10)
N1 B1 N2 C1 178.8(7)
F2 B1 N2 C4 -119.5(8)
F1 B1 N2 C4 119.6(8)
N1 B1 N2 C4 0.5(10)
